data_2232516
loop_
_publ_author_name
'Tee, Jia Ti'
'Abdullah, Norbani'
'Khaledi, Hamid'

_publ_section_title
;
 4,4',6,6'-Tetra-<i>tert</i>-butyl-2,2'-[butane-1,4-diylbis(nitrilomethanylylidene)]diphenol
;
_journal_coeditor_code XU5350
_journal_issue 11
_journal_name_full 'Acta Crystallographica Section E'
_journal_page_first o2954
_journal_paper_doi 10.1107/S1600536811041614
_journal_volume 67
_journal_year 2011
_chemical_formula_moiety 'C34 H52 N2 O2'
_chemical_formula_sum 'C34 H52 N2 O2'
_chemical_formula_weight 520.78
_chemical_name_systematic
;
4,4',6,6'-Tetra-<i>tert</i>-butyl-2,2'-[butane-1,4-
diylbis(nitrilomethanylylidene)]diphenol
;
_space_group_IT_number 14
_symmetry_cell_setting monoclinic
_symmetry_space_group_name_Hall '-P 2ybc'
_symmetry_space_group_name_H-M 'P 1 21/c 1'
_atom_sites_solution_hydrogens geom
_atom_sites_solution_primary direct
_atom_sites_solution_secondary difmap
_audit_creation_method SHELXL-97
_cell_angle_alpha 90.00
_cell_angle_beta 90.3830(10)
_cell_angle_gamma 90.00
_cell_formula_units_Z 2
_cell_length_a 19.1255(4)
_cell_length_b 9.5702(2)
_cell_length_c 8.63120(10)
_cell_measurement_reflns_used 4857
_cell_measurement_temperature 100(2)
_cell_measurement_theta_max 30.26
_cell_measurement_theta_min 2.38
_cell_volume 1579.78(5)
_computing_cell_refinement 'SAINT (Bruker, 2007)'
_computing_data_collection 'APEX2 (Bruker, 2007)'
_computing_data_reduction 'SAINT (Bruker, 2007)'
_computing_molecular_graphics 'X-SEED (Barbour, 2001)'
_computing_publication_material 'SHELXL97 (Sheldrick, 2008) and publCIF (Westrip, 2010)'
_computing_structure_refinement 'SHELXL97 (Sheldrick, 2008)'
_computing_structure_solution 'SHELXS97 (Sheldrick, 2008)'
_diffrn_ambient_temperature 100(2)
_diffrn_measured_fraction_theta_full 1.000
_diffrn_measured_fraction_theta_max 1.000
_diffrn_measurement_device_type 'Bruker APEXII CCD'
_diffrn_measurement_method '\f and \w '
_diffrn_radiation_monochromator graphite
_diffrn_radiation_source 'fine-focus sealed tube'
_diffrn_radiation_type MoK\a
_diffrn_radiation_wavelength 0.71073
_diffrn_reflns_av_R_equivalents 0.0238
_diffrn_reflns_av_sigmaI/netI 0.0215
_diffrn_reflns_limit_h_max 24
_diffrn_reflns_limit_h_min -24
_diffrn_reflns_limit_k_max 12
_diffrn_reflns_limit_k_min -12
_diffrn_reflns_limit_l_max 11
_diffrn_reflns_limit_l_min -11
_diffrn_reflns_number 14602
_diffrn_reflns_theta_full 27.49
_diffrn_reflns_theta_max 27.49
_diffrn_reflns_theta_min 2.13
_exptl_absorpt_coefficient_mu 0.067
_exptl_absorpt_correction_T_max 0.9960
_exptl_absorpt_correction_T_min 0.9828
_exptl_absorpt_correction_type multi-scan
_exptl_absorpt_process_details '(SADABS; Sheldrick, 1996)'
_exptl_crystal_colour Yellow
_exptl_crystal_density_diffrn 1.095
_exptl_crystal_density_method 'not measured'
_exptl_crystal_description Plate
_exptl_crystal_F_000 572
_exptl_crystal_size_max 0.26
_exptl_crystal_size_mid 0.15
_exptl_crystal_size_min 0.06
_refine_diff_density_max 0.301
_refine_diff_density_min -0.158
_refine_ls_extinction_method none
_refine_ls_goodness_of_fit_ref 1.031
_refine_ls_hydrogen_treatment mixed
_refine_ls_matrix_type full
_refine_ls_number_parameters 181
_refine_ls_number_reflns 3631
_refine_ls_number_restraints 0
_refine_ls_restrained_S_all 1.031
_refine_ls_R_factor_all 0.0526
_refine_ls_R_factor_gt 0.0428
_refine_ls_shift/su_max 0.000
_refine_ls_shift/su_mean 0.000
_refine_ls_structure_factor_coef Fsqd
_refine_ls_weighting_details 'calc w=1/[\s^2^(Fo^2^)+(0.0533P)^2^+0.5079P] where P=(Fo^2^+2Fc^2^)/3'
_refine_ls_weighting_scheme calc
_refine_ls_wR_factor_gt 0.1080
_refine_ls_wR_factor_ref 0.1144
_reflns_number_gt 3039
_reflns_number_total 3631
_reflns_threshold_expression I>2\s(I)
_cod_data_source_file xu5350.cif
_cod_data_source_block I
_cod_original_sg_symbol_H-M 'P 21/c'
_cod_database_code 2232516
_cod_database_fobs_code 2232516

loop_
_symmetry_equiv_pos_as_xyz
'x, y, z'
'-x, y+1/2, -z+1/2'
'-x, -y, -z'
'x, -y-1/2, z-1/2'

loop_
_atom_site_type_symbol
_atom_site_label
_atom_site_fract_x
_atom_site_fract_y
_atom_site_fract_z
_atom_site_U_iso_or_equiv
_atom_site_adp_type
_atom_site_calc_flag
_atom_site_refinement_flags
_atom_site_occupancy
_atom_site_symmetry_multiplicity
O O1 0.38365(4) 0.98230(9) 0.47339(10) 0.0267(2) Uani d . 1 1
H H1 0.4145(8) 0.9488(17) 0.3998(19) 0.040 Uiso d . 1 1
N N1 0.43079(5) 0.86964(11) 0.22286(12) 0.0276(2) Uani d . 1 1
C C1 0.31824(6) 0.96886(11) 0.41401(12) 0.0198(2) Uani d . 1 1
C C2 0.26044(6) 1.01998(11) 0.49629(12) 0.0193(2) Uani d . 1 1
C C3 0.19476(6) 1.00283(11) 0.42796(12) 0.0203(2) Uani d . 1 1
H H3 0.1553 1.0373 0.4824 0.024 Uiso calc R 1 1
C C4 0.18292(6) 0.93820(12) 0.28429(12) 0.0197(2) Uani d . 1 1
C C5 0.24129(6) 0.88907(11) 0.20702(12) 0.0196(2) Uani d . 1 1
H H5 0.2353 0.8443 0.1096 0.024 Uiso calc R 1 1
C C6 0.30834(6) 0.90361(11) 0.26843(12) 0.0194(2) Uani d . 1 1
C C7 0.26927(7) 1.09122(12) 0.65518(12) 0.0230(3) Uani d . 1 1
C C8 0.31935(8) 1.21639(13) 0.64423(15) 0.0348(3) Uani d . 1 1
H H8A 0.3004 1.2849 0.5707 0.052 Uiso calc R 1 1
H H8B 0.3651 1.1842 0.6085 0.052 Uiso calc R 1 1
H H8C 0.3244 1.2599 0.7465 0.052 Uiso calc R 1 1
C C9 0.29756(7) 0.98400(12) 0.77258(13) 0.0254(3) Uani d . 1 1
H H9A 0.3430 0.9492 0.7377 0.038 Uiso calc R 1 1
H H9B 0.2647 0.9058 0.7807 0.038 Uiso calc R 1 1
H H9C 0.3030 1.0286 0.8741 0.038 Uiso calc R 1 1
C C10 0.19963(7) 1.14567(14) 0.71697(14) 0.0323(3) Uani d . 1 1
H H10A 0.2074 1.1915 0.8172 0.049 Uiso calc R 1 1
H H10B 0.1672 1.0674 0.7300 0.049 Uiso calc R 1 1
H H10C 0.1797 1.2130 0.6434 0.049 Uiso calc R 1 1
C C11 0.10988(6) 0.92199(13) 0.21236(13) 0.0246(3) Uani d . 1 1
C C12 0.09358(7) 0.76642(15) 0.19055(17) 0.0357(3) Uani d . 1 1
H H12A 0.0932 0.7200 0.2918 0.053 Uiso calc R 1 1
H H12B 0.1294 0.7237 0.1252 0.053 Uiso calc R 1 1
H H12C 0.0477 0.7560 0.1407 0.053 Uiso calc R 1 1
C C13 0.10838(7) 0.99276(15) 0.05301(15) 0.0339(3) Uani d . 1 1
H H13A 0.0630 0.9757 0.0029 0.051 Uiso calc R 1 1
H H13B 0.1457 0.9542 -0.0114 0.051 Uiso calc R 1 1
H H13C 0.1154 1.0936 0.0656 0.051 Uiso calc R 1 1
C C14 0.05296(7) 0.9870(2) 0.31222(17) 0.0449(4) Uani d . 1 1
H H14A 0.0526 0.9413 0.4138 0.067 Uiso calc R 1 1
H H14B 0.0074 0.9745 0.2615 0.067 Uiso calc R 1 1
H H14C 0.0623 1.0870 0.3255 0.067 Uiso calc R 1 1
C C15 0.36766(6) 0.85464(12) 0.17746(13) 0.0225(2) Uani d . 1 1
H H15 0.3589 0.8100 0.0810 0.027 Uiso calc R 1 1
C C16 0.48707(6) 0.82786(14) 0.11850(16) 0.0312(3) Uani d . 1 1
H H16A 0.4676 0.7714 0.0324 0.037 Uiso calc R 1 1
H H16B 0.5214 0.7697 0.1755 0.037 Uiso calc R 1 1
C C17 0.52336(6) 0.95676(14) 0.05349(15) 0.0294(3) Uani d . 1 1
H H17A 0.5653 0.9268 -0.0045 0.035 Uiso calc R 1 1
H H17B 0.5393 1.0163 0.1407 0.035 Uiso calc R 1 1

loop_
_atom_site_aniso_label
_atom_site_aniso_U_11
_atom_site_aniso_U_22
_atom_site_aniso_U_33
_atom_site_aniso_U_12
_atom_site_aniso_U_13
_atom_site_aniso_U_23
O1 0.0244(4) 0.0311(5) 0.0246(4) -0.0036(4) -0.0030(3) -0.0032(3)
N1 0.0240(5) 0.0289(6) 0.0299(5) -0.0012(4) 0.0047(4) -0.0003(4)
C1 0.0244(6) 0.0152(5) 0.0196(5) -0.0026(4) -0.0019(4) 0.0027(4)
C2 0.0299(6) 0.0126(5) 0.0155(5) 0.0009(4) -0.0011(4) 0.0015(4)
C3 0.0273(6) 0.0173(5) 0.0163(5) 0.0051(4) 0.0019(4) 0.0010(4)
C4 0.0241(6) 0.0183(5) 0.0167(5) 0.0011(4) -0.0012(4) 0.0022(4)
C5 0.0271(6) 0.0169(5) 0.0149(5) -0.0014(4) 0.0005(4) -0.0011(4)
C6 0.0245(6) 0.0150(5) 0.0188(5) -0.0013(4) 0.0023(4) 0.0014(4)
C7 0.0365(7) 0.0163(5) 0.0163(5) 0.0007(5) -0.0025(4) -0.0011(4)
C8 0.0597(9) 0.0205(6) 0.0241(6) -0.0090(6) -0.0021(6) -0.0033(5)
C9 0.0379(7) 0.0204(6) 0.0178(5) 0.0002(5) -0.0058(5) -0.0004(4)
C10 0.0474(8) 0.0301(7) 0.0195(5) 0.0118(6) -0.0011(5) -0.0064(5)
C11 0.0242(6) 0.0301(6) 0.0194(5) 0.0025(5) -0.0021(4) -0.0005(4)
C12 0.0289(7) 0.0346(7) 0.0434(8) -0.0081(6) -0.0053(6) 0.0044(6)
C13 0.0378(7) 0.0374(7) 0.0263(6) -0.0042(6) -0.0118(5) 0.0057(5)
C14 0.0272(7) 0.0746(12) 0.0327(7) 0.0171(7) -0.0063(6) -0.0116(7)
C15 0.0276(6) 0.0184(5) 0.0215(5) -0.0020(4) 0.0035(4) -0.0001(4)
C16 0.0245(6) 0.0314(7) 0.0377(7) 0.0021(5) 0.0075(5) -0.0009(5)
C17 0.0192(6) 0.0355(7) 0.0334(6) -0.0014(5) 0.0037(5) -0.0032(5)

loop_
_atom_type_symbol
_atom_type_description
_atom_type_scat_dispersion_real
_atom_type_scat_dispersion_imag
_atom_type_scat_source
C C 0.0033 0.0016 'International Tables Vol C Tables 4.2.6.8 and 6.1.1.4'
H H 0.0000 0.0000 'International Tables Vol C Tables 4.2.6.8 and 6.1.1.4'
N N 0.0061 0.0033 'International Tables Vol C Tables 4.2.6.8 and 6.1.1.4'
O O 0.0106 0.0060 'International Tables Vol C Tables 4.2.6.8 and 6.1.1.4'

loop_
_geom_angle_atom_site_label_1
_geom_angle_atom_site_label_2
_geom_angle_atom_site_label_3
_geom_angle_site_symmetry_1
_geom_angle_site_symmetry_3
_geom_angle
C1 O1 H1 . . 107.4(10)
C15 N1 C16 . . 118.61(11)
O1 C1 C2 . . 120.20(10)
O1 C1 C6 . . 119.71(10)
C2 C1 C6 . . 120.09(10)
C3 C2 C1 . . 117.05(10)
C3 C2 C7 . . 121.48(10)
C1 C2 C7 . . 121.47(10)
C2 C3 C4 . . 124.44(10)
C2 C3 H3 . . 117.8
C4 C3 H3 . . 117.8
C5 C4 C3 . . 116.69(10)
C5 C4 C11 . . 120.36(10)
C3 C4 C11 . . 122.95(10)
C4 C5 C6 . . 121.73(10)
C4 C5 H5 . . 119.1
C6 C5 H5 . . 119.1
C5 C6 C1 . . 120.00(10)
C5 C6 C15 . . 118.70(10)
C1 C6 C15 . . 121.27(10)
C10 C7 C8 . . 107.48(10)
C10 C7 C9 . . 107.51(10)
C8 C7 C9 . . 110.11(10)
C10 C7 C2 . . 111.77(10)
C8 C7 C2 . . 110.79(9)
C9 C7 C2 . . 109.11(9)
C7 C8 H8A . . 109.5
C7 C8 H8B . . 109.5
H8A C8 H8B . . 109.5
C7 C8 H8C . . 109.5
H8A C8 H8C . . 109.5
H8B C8 H8C . . 109.5
C7 C9 H9A . . 109.5
C7 C9 H9B . . 109.5
H9A C9 H9B . . 109.5
C7 C9 H9C . . 109.5
H9A C9 H9C . . 109.5
H9B C9 H9C . . 109.5
C7 C10 H10A . . 109.5
C7 C10 H10B . . 109.5
H10A C10 H10B . . 109.5
C7 C10 H10C . . 109.5
H10A C10 H10C . . 109.5
H10B C10 H10C . . 109.5
C14 C11 C12 . . 108.67(12)
C14 C11 C4 . . 112.44(10)
C12 C11 C4 . . 109.40(10)
C14 C11 C13 . . 108.51(11)
C12 C11 C13 . . 108.45(10)
C4 C11 C13 . . 109.28(10)
C11 C12 H12A . . 109.5
C11 C12 H12B . . 109.5
H12A C12 H12B . . 109.5
C11 C12 H12C . . 109.5
H12A C12 H12C . . 109.5
H12B C12 H12C . . 109.5
C11 C13 H13A . . 109.5
C11 C13 H13B . . 109.5
H13A C13 H13B . . 109.5
C11 C13 H13C . . 109.5
H13A C13 H13C . . 109.5
H13B C13 H13C . . 109.5
C11 C14 H14A . . 109.5
C11 C14 H14B . . 109.5
H14A C14 H14B . . 109.5
C11 C14 H14C . . 109.5
H14A C14 H14C . . 109.5
H14B C14 H14C . . 109.5
N1 C15 C6 . . 122.40(10)
N1 C15 H15 . . 118.8
C6 C15 H15 . . 118.8
N1 C16 C17 . . 110.12(11)
N1 C16 H16A . . 109.6
C17 C16 H16A . . 109.6
N1 C16 H16B . . 109.6
C17 C16 H16B . . 109.6
H16A C16 H16B . . 108.1
C16 C17 C17 . 3_675 113.31(13)
C16 C17 H17A . . 108.9
C17 C17 H17A 3_675 . 108.9
C16 C17 H17B . . 108.9
C17 C17 H17B 3_675 . 108.9
H17A C17 H17B . . 107.7

loop_
_geom_bond_atom_site_label_1
_geom_bond_atom_site_label_2
_geom_bond_site_symmetry_2
_geom_bond_distance
O1 C1 . 1.3549(14)
O1 H1 . 0.927(16)
N1 C15 . 1.2749(15)
N1 C16 . 1.4638(15)
C1 C2 . 1.4058(16)
C1 C6 . 1.4147(15)
C2 C3 . 1.3939(16)
C2 C7 . 1.5398(14)
C3 C4 . 1.4028(15)
C3 H3 . 0.9500
C4 C5 . 1.3863(15)
C4 C11 . 1.5328(16)
C5 C6 . 1.3914(16)
C5 H5 . 0.9500
C6 C15 . 1.4613(15)
C7 C10 . 1.5295(17)
C7 C8 . 1.5371(17)
C7 C9 . 1.5380(15)
C8 H8A . 0.9800
C8 H8B . 0.9800
C8 H8C . 0.9800
C9 H9A . 0.9800
C9 H9B . 0.9800
C9 H9C . 0.9800
C10 H10A . 0.9800
C10 H10B . 0.9800
C10 H10C . 0.9800
C11 C14 . 1.5257(18)
C11 C12 . 1.5325(18)
C11 C13 . 1.5332(16)
C12 H12A . 0.9800
C12 H12B . 0.9800
C12 H12C . 0.9800
C13 H13A . 0.9800
C13 H13B . 0.9800
C13 H13C . 0.9800
C14 H14A . 0.9800
C14 H14B . 0.9800
C14 H14C . 0.9800
C15 H15 . 0.9500
C16 C17 . 1.5244(18)
C16 H16A . 0.9900
C16 H16B . 0.9900
C17 C17 3_675 1.525(3)
C17 H17A . 0.9900
C17 H17B . 0.9900

loop_
_geom_hbond_atom_site_label_D
_geom_hbond_atom_site_label_H
_geom_hbond_atom_site_label_A
_geom_hbond_distance_DH
_geom_hbond_distance_HA
_geom_hbond_distance_DA
_geom_hbond_angle_DHA
O1 H1 N1 0.927(16) 1.735(17) 2.5840(13) 150.8(14)
C8 H8B O1 0.98 2.29 2.9546(16) 124.6
C9 H9A O1 0.98 2.44 3.0720(15) 122.2
